data_7013775
loop_
_publ_author_name
'Tamm, Matthias'
'Bannenberg, Thomas'
'Fr\"ohlich, Roland'
'Grimme, Stefan'
'Gerenkamp, Mareike'

_publ_section_title
;
 Mono- and dinuclear molybdenum complexes with sterically demanding
 cycloheptatrienyl ligands.
;
_journal_issue 3
_journal_name_full 'Dalton transactions (Cambridge, England : 2003)'
_journal_page_first 482
_journal_page_last 491
_journal_paper_doi 10.1039/b314347c
_journal_year 2004
_chemical_formula_sum 'C42 H72 Cl3 F6 Mo2 O P'
_chemical_formula_weight 1036.20
_chemical_name_systematic
;
?
;
_space_group_IT_number 1
_symmetry_cell_setting triclinic
_symmetry_space_group_name_Hall 'P 1'
_symmetry_space_group_name_H-M 'P 1'
_atom_sites_solution_hydrogens geom
_atom_sites_solution_primary direct
_atom_sites_solution_secondary difmap
_audit_creation_method SHELXL-97
_cell_angle_alpha 96.29(1)
_cell_angle_beta 99.85(1)
_cell_angle_gamma 117.96(1)
_cell_formula_units_Z 1
_cell_length_a 10.434(1)
_cell_length_b 11.383(1)
_cell_length_c 11.741(1)
_cell_measurement_temperature 198(2)
_cell_volume 1184.4(2)
_computing_cell_refinement 'Collect (Nonius B.V., 1998)'
_computing_data_collection 'Collect (Nonius B.V., 1998)'
_computing_data_reduction 'Denzo-SMN (Otwinwoski & Minor, 1997)'
_computing_molecular_graphics 'ORTEP-3 (Farrugia, 1999)'
_computing_publication_material 'SHELXL-97 (Sheldrick, 1997)'
_computing_structure_refinement 'SHELXL-97 (Sheldrick, 1997)'
_computing_structure_solution 'SHELXS-97 (Sheldrick, 1990)'
_diffrn_ambient_temperature 198(2)
_diffrn_measured_fraction_theta_full 0.980
_diffrn_measured_fraction_theta_max 0.980
_diffrn_measurement_device_type 'Nonius KappaCCD'
_diffrn_measurement_method '\w and \f scans'
_diffrn_radiation_monochromator graphite
_diffrn_radiation_source 'rotating anode Nonius FR591'
_diffrn_radiation_type MoK\a
_diffrn_radiation_wavelength 0.71073
_diffrn_reflns_av_R_equivalents 0.0502
_diffrn_reflns_av_sigmaI/netI 0.0653
_diffrn_reflns_limit_h_max 13
_diffrn_reflns_limit_h_min -11
_diffrn_reflns_limit_k_max 14
_diffrn_reflns_limit_k_min -14
_diffrn_reflns_limit_l_max 14
_diffrn_reflns_limit_l_min -15
_diffrn_reflns_number 12640
_diffrn_reflns_theta_full 27.85
_diffrn_reflns_theta_max 27.85
_diffrn_reflns_theta_min 1.80
_exptl_absorpt_coefficient_mu 0.786
_exptl_absorpt_correction_T_max 0.9255
_exptl_absorpt_correction_T_min 0.8912
_exptl_absorpt_correction_type empirical
_exptl_absorpt_process_details 'SORTAV (Blessing, 1995 & 1997)'
_exptl_crystal_colour yellow
_exptl_crystal_density_diffrn 1.453
_exptl_crystal_density_method 'not measured'
_exptl_crystal_description block
_exptl_crystal_F_000 536
_exptl_crystal_size_max 0.15
_exptl_crystal_size_mid 0.15
_exptl_crystal_size_min 0.10
_refine_diff_density_max 0.785
_refine_diff_density_min -0.773
_refine_diff_density_rms 0.096
_refine_ls_abs_structure_details 'Flack H D (1983), Acta Cryst. A39, 876-881'
_refine_ls_abs_structure_Flack 0.00(5)
_refine_ls_extinction_coef 0.0024(8)
_refine_ls_extinction_expression Fc^*^=kFc[1+0.001xFc^2^\l^3^/sin(2\q)]^-1/4^
_refine_ls_extinction_method SHELXL
_refine_ls_goodness_of_fit_ref 1.005
_refine_ls_hydrogen_treatment 'refined as riding atoms'
_refine_ls_matrix_type full
_refine_ls_number_parameters 517
_refine_ls_number_reflns 7965
_refine_ls_number_restraints 3
_refine_ls_restrained_S_all 1.005
_refine_ls_R_factor_all 0.0516
_refine_ls_R_factor_gt 0.0439
_refine_ls_shift/su_max 0.002
_refine_ls_shift/su_mean 0.000
_refine_ls_structure_factor_coef Fsqd
_refine_ls_weighting_details 'calc w=1/[\s^2^(Fo^2^)+(0.0515P)^2^+1.7214P] where P=(Fo^2^+2Fc^2^)/3'
_refine_ls_weighting_scheme calc
_refine_ls_wR_factor_gt 0.1059
_refine_ls_wR_factor_ref 0.1111
_reflns_number_gt 7205
_reflns_number_total 7965
_reflns_threshold_expression >2sigma(I)
_cod_data_source_file b314347c.txt
_cod_data_source_block tam1665
_cod_original_cell_volume 1184.35(18)
_cod_original_sg_symbol_H-M P1
_cod_database_code 7013775

loop_
_symmetry_equiv_pos_as_xyz
'x, y, z'

loop_
_atom_site_label
_atom_site_type_symbol
_atom_site_fract_x
_atom_site_fract_y
_atom_site_fract_z
_atom_site_U_iso_or_equiv
_atom_site_adp_type
_atom_site_occupancy
_atom_site_symmetry_multiplicity
_atom_site_calc_flag
_atom_site_refinement_flags
_atom_site_disorder_assembly
_atom_site_disorder_group
Mo1A Mo 0.48900(4) 0.21978(4) 0.49260(3) 0.02412(14) Uani 1 1 d . . .
Mo1B Mo 0.47071(4) 0.12794(4) 0.23096(3) 0.02409(14) Uani 1 1 d . . .
Cl1 Cl 0.36148(18) -0.01435(14) 0.36980(13) 0.0366(4) Uani 1 1 d . . .
Cl2 Cl 0.37830(19) 0.27260(17) 0.31667(12) 0.0371(4) Uani 1 1 d . . .
Cl3 Cl 0.69472(16) 0.25996(17) 0.39790(13) 0.0378(4) Uani 1 1 d . . .
C1A C 0.5503(8) 0.4252(6) 0.6108(5) 0.0272(14) Uani 1 1 d . . .
C2A C 0.3945(7) 0.3298(7) 0.5895(5) 0.0269(14) Uani 1 1 d . . .
H2A H 0.3305 0.3645 0.5626 0.032 Uiso 1 1 calc R . .
C3A C 0.3174(8) 0.1928(7) 0.6010(6) 0.0319(16) Uani 1 1 d . . .
C4A C 0.3861(8) 0.1140(7) 0.6303(5) 0.0306(15) Uani 1 1 d . . .
H4A H 0.3170 0.0213 0.6271 0.037 Uiso 1 1 calc R . .
C5A C 0.5381(9) 0.1482(7) 0.6631(5) 0.0295(14) Uani 1 1 d . . .
C6A C 0.6573(8) 0.2715(7) 0.6658(6) 0.0312(15) Uani 1 1 d . . .
H6A H 0.7518 0.2761 0.6868 0.037 Uiso 1 1 calc R . .
C7A C 0.6654(7) 0.3943(7) 0.6427(5) 0.0270(14) Uani 1 1 d . . .
H7A H 0.7638 0.4668 0.6500 0.032 Uiso 1 1 calc R . .
C8A C 0.5980(8) 0.5714(6) 0.5924(6) 0.0376(14) Uani 1 1 d . . .
C9A C 0.4705(9) 0.5845(8) 0.5192(7) 0.046(2) Uani 1 1 d . . .
H9A1 H 0.5090 0.6783 0.5088 0.069 Uiso 1 1 calc R . .
H9A2 H 0.3905 0.5612 0.5605 0.069 Uiso 1 1 calc R . .
H9A3 H 0.4304 0.5222 0.4414 0.069 Uiso 1 1 calc R . .
C10A C 0.6468(11) 0.6591(8) 0.7171(7) 0.065(3) Uani 1 1 d . . .
H10A H 0.7398 0.6663 0.7611 0.098 Uiso 1 1 calc R . .
H10B H 0.5681 0.6169 0.7585 0.098 Uiso 1 1 calc R . .
H10C H 0.6637 0.7503 0.7114 0.098 Uiso 1 1 calc R . .
C11A C 0.7256(10) 0.6241(10) 0.5312(10) 0.073(3) Uani 1 1 d . . .
H11A H 0.7524 0.7166 0.5217 0.110 Uiso 1 1 calc R . .
H11B H 0.6935 0.5642 0.4532 0.110 Uiso 1 1 calc R . .
H11C H 0.8129 0.6253 0.5794 0.110 Uiso 1 1 calc R . .
C12A C 0.1430(7) 0.1218(7) 0.5733(6) 0.0400(15) Uani 1 1 d . . .
C13A C 0.1108(10) 0.1295(14) 0.6969(8) 0.084(3) Uani 1 1 d . . .
H13A H 0.1556 0.2252 0.7369 0.126 Uiso 1 1 calc R . .
H13B H 0.1543 0.0851 0.7442 0.126 Uiso 1 1 calc R . .
H13C H 0.0022 0.0831 0.6879 0.126 Uiso 1 1 calc R . .
C14A C 0.0762(8) 0.1906(9) 0.5005(7) 0.055(2) Uani 1 1 d . . .
H14A H 0.1064 0.1952 0.4258 0.083 Uiso 1 1 calc R . .
H14B H 0.1123 0.2831 0.5447 0.083 Uiso 1 1 calc R . .
H14C H -0.0335 0.1382 0.4837 0.083 Uiso 1 1 calc R . .
C15A C 0.0668(10) -0.0266(8) 0.5087(12) 0.091(4) Uani 1 1 d . . .
H15A H -0.0384 -0.0579 0.4706 0.137 Uiso 1 1 calc R . .
H15B H 0.0716 -0.0823 0.5654 0.137 Uiso 1 1 calc R . .
H15C H 0.1180 -0.0350 0.4483 0.137 Uiso 1 1 calc R . .
C16A C 0.5725(9) 0.0322(7) 0.6890(6) 0.0408(16) Uani 1 1 d . . .
C17A C 0.6627(17) 0.0793(12) 0.8177(8) 0.104(5) Uani 1 1 d . . .
H17A H 0.6026 0.0910 0.8689 0.156 Uiso 1 1 calc R . .
H17B H 0.7546 0.1664 0.8278 0.156 Uiso 1 1 calc R . .
H17C H 0.6887 0.0110 0.8392 0.156 Uiso 1 1 calc R . .
C18A C 0.4356(12) -0.1043(9) 0.6714(10) 0.074(3) Uani 1 1 d . . .
H18A H 0.4657 -0.1723 0.6844 0.111 Uiso 1 1 calc R . .
H18B H 0.3733 -0.1303 0.5904 0.111 Uiso 1 1 calc R . .
H18C H 0.3781 -0.0995 0.7279 0.111 Uiso 1 1 calc R . .
C19A C 0.6677(10) 0.0135(9) 0.6100(8) 0.056(2) Uani 1 1 d . . .
H19A H 0.6844 -0.0615 0.6266 0.084 Uiso 1 1 calc R . .
H19B H 0.7645 0.0977 0.6266 0.084 Uiso 1 1 calc R . .
H19C H 0.6149 -0.0077 0.5266 0.084 Uiso 1 1 calc R . .
C1B C 0.4946(8) 0.2340(6) 0.0720(5) 0.0270(13) Uani 1 1 d . . .
C2B C 0.3436(8) 0.1318(7) 0.0573(5) 0.0315(16) Uani 1 1 d . . .
H2B H 0.2734 0.1619 0.0374 0.038 Uiso 1 1 calc R . .
C3B C 0.2769(8) -0.0063(7) 0.0664(6) 0.0323(16) Uani 1 1 d . . .
C4B C 0.3558(8) -0.0744(7) 0.1000(6) 0.0321(16) Uani 1 1 d . . .
H4B H 0.2931 -0.1661 0.1044 0.038 Uiso 1 1 calc R . .
C5B C 0.5124(8) -0.0316(7) 0.1287(6) 0.0311(15) Uani 1 1 d . . .
C6B C 0.6260(8) 0.1006(7) 0.1339(5) 0.0285(14) Uani 1 1 d . . .
H6B H 0.7247 0.1147 0.1584 0.034 Uiso 1 1 calc R . .
C7B C 0.6202(8) 0.2175(7) 0.1091(6) 0.0294(14) Uani 1 1 d . . .
H7B H 0.7148 0.2964 0.1189 0.035 Uiso 1 1 calc R . .
C8B C 0.5317(8) 0.3784(7) 0.0532(6) 0.0353(14) Uani 1 1 d . . .
C9B C 0.5891(11) 0.3920(8) -0.0596(7) 0.059(2) Uani 1 1 d . . .
H9B1 H 0.5199 0.3109 -0.1223 0.088 Uiso 1 1 calc R . .
H9B2 H 0.6888 0.4007 -0.0429 0.088 Uiso 1 1 calc R . .
H9B3 H 0.5952 0.4731 -0.0853 0.088 Uiso 1 1 calc R . .
C10B C 0.6528(9) 0.4914(7) 0.1578(7) 0.0462(17) Uani 1 1 d . . .
H10D H 0.6751 0.5806 0.1412 0.069 Uiso 1 1 calc R . .
H10E H 0.7441 0.4844 0.1692 0.069 Uiso 1 1 calc R . .
H10F H 0.6166 0.4813 0.2298 0.069 Uiso 1 1 calc R . .
C11B C 0.3946(9) 0.3953(8) 0.0336(7) 0.0490(18) Uani 1 1 d . . .
H11D H 0.4229 0.4874 0.0219 0.074 Uiso 1 1 calc R . .
H11E H 0.3531 0.3813 0.1030 0.074 Uiso 1 1 calc R . .
H11F H 0.3190 0.3282 -0.0367 0.074 Uiso 1 1 calc R . .
C12B C 0.1034(7) -0.0847(7) 0.0453(6) 0.0416(16) Uani 1 1 d . . .
C13B C 0.0525(10) -0.0069(10) 0.1293(11) 0.080(3) Uani 1 1 d . . .
H13D H 0.1030 0.0899 0.1267 0.120 Uiso 1 1 calc R . .
H13E H 0.0792 -0.0164 0.2106 0.120 Uiso 1 1 calc R . .
H13F H -0.0563 -0.0455 0.1031 0.120 Uiso 1 1 calc R . .
C14B C 0.0436(9) -0.2265(8) 0.0703(8) 0.062(2) Uani 1 1 d . . .
H14D H -0.0663 -0.2752 0.0466 0.092 Uiso 1 1 calc R . .
H14E H 0.0779 -0.2196 0.1551 0.092 Uiso 1 1 calc R . .
H14F H 0.0805 -0.2764 0.0252 0.092 Uiso 1 1 calc R . .
C15B C 0.0369(11) -0.0971(11) -0.0811(8) 0.084(3) Uani 1 1 d . . .
H15D H 0.0610 -0.1543 -0.1319 0.125 Uiso 1 1 calc R . .
H15E H 0.0782 -0.0064 -0.0994 0.125 Uiso 1 1 calc R . .
H15F H -0.0722 -0.1389 -0.0954 0.125 Uiso 1 1 calc R . .
C16B C 0.5599(7) -0.1362(6) 0.1614(5) 0.0341(13) Uani 1 1 d . . .
C17B C 0.4355(10) -0.2623(8) 0.1872(8) 0.053(2) Uani 1 1 d . . .
H17D H 0.4740 -0.3223 0.2101 0.079 Uiso 1 1 calc R . .
H17E H 0.3518 -0.3109 0.1162 0.079 Uiso 1 1 calc R . .
H17F H 0.4005 -0.2347 0.2520 0.079 Uiso 1 1 calc R . .
C18B C 0.6010(8) -0.1811(7) 0.0506(6) 0.0426(16) Uani 1 1 d . . .
H18D H 0.6358 -0.2457 0.0659 0.064 Uiso 1 1 calc R . .
H18E H 0.6809 -0.1011 0.0325 0.064 Uiso 1 1 calc R . .
H18F H 0.5125 -0.2249 -0.0168 0.064 Uiso 1 1 calc R . .
C19B C 0.6988(10) -0.0720(8) 0.2658(7) 0.056(2) Uani 1 1 d . . .
H19D H 0.6821 -0.0254 0.3321 0.085 Uiso 1 1 calc R . .
H19E H 0.7858 -0.0061 0.2419 0.085 Uiso 1 1 calc R . .
H19F H 0.7175 -0.1433 0.2903 0.085 Uiso 1 1 calc R . .
P P 1.1229(2) 0.5427(3) 0.7740(2) 0.0592(6) Uani 1 1 d . . .
F1 F 0.9904(7) 0.5262(8) 0.8304(6) 0.103(2) Uani 1 1 d . . .
F2 F 1.0100(7) 0.4230(10) 0.6708(9) 0.178(5) Uani 1 1 d . . .
F3 F 1.2463(8) 0.5645(11) 0.7113(9) 0.189(5) Uani 1 1 d . . .
F4 F 1.2302(9) 0.6699(14) 0.8683(11) 0.230(8) Uani 1 1 d . . .
F5 F 1.0795(16) 0.6331(14) 0.7039(12) 0.210(6) Uani 1 1 d . . .
F6 F 1.156(2) 0.4567(19) 0.8398(16) 0.288(10) Uani 1 1 d . . .
O20 O 1.0103(9) 0.4516(10) 0.2392(6) 0.106(3) Uani 1 1 d . . .
C21 C 1.0756(12) 0.5151(14) 0.3640(10) 0.094(4) Uani 1 1 d . . .
H21A H 1.1860 0.5559 0.3821 0.113 Uiso 1 1 calc R . .
H21B H 1.0366 0.4459 0.4121 0.113 Uiso 1 1 calc R . .
C22 C 1.0362(13) 0.6225(12) 0.3933(10) 0.094(3) Uani 1 1 d . . .
H22A H 1.0893 0.6982 0.3559 0.140 Uiso 1 1 calc R . .
H22B H 1.0656 0.6558 0.4794 0.140 Uiso 1 1 calc R . .
H22C H 0.9278 0.5844 0.3640 0.140 Uiso 1 1 calc R . .
C23 C 1.0716(13) 0.3885(14) 0.1896(12) 0.102(4) Uani 1 1 d . . .
H23A H 1.0658 0.3165 0.2323 0.123 Uiso 1 1 calc R . .
H23B H 1.1792 0.4547 0.2006 0.123 Uiso 1 1 calc R . .
C24 C 1.0048(13) 0.3260(13) 0.0633(10) 0.089(3) Uani 1 1 d . . .
H24A H 0.9088 0.2426 0.0529 0.133 Uiso 1 1 calc R . .
H24B H 1.0728 0.3037 0.0302 0.133 Uiso 1 1 calc R . .
H24C H 0.9880 0.3900 0.0222 0.133 Uiso 1 1 calc R . .

loop_
_atom_site_aniso_label
_atom_site_aniso_U_11
_atom_site_aniso_U_22
_atom_site_aniso_U_33
_atom_site_aniso_U_23
_atom_site_aniso_U_13
_atom_site_aniso_U_12
Mo1A 0.0239(3) 0.0227(3) 0.0216(3) 0.0016(2) 0.0060(2) 0.0089(2)
Mo1B 0.0233(3) 0.0245(3) 0.0217(3) 0.0020(2) 0.0059(2) 0.0103(2)
Cl1 0.0466(9) 0.0245(7) 0.0268(7) 0.0013(6) 0.0132(6) 0.0081(7)
Cl2 0.0516(10) 0.0466(9) 0.0259(7) 0.0060(6) 0.0106(7) 0.0346(8)
Cl3 0.0237(7) 0.0493(9) 0.0275(7) -0.0019(7) 0.0058(6) 0.0105(7)
C1A 0.033(4) 0.023(3) 0.020(3) -0.001(2) 0.002(3) 0.012(3)
C2A 0.024(3) 0.030(3) 0.026(3) -0.002(3) 0.005(3) 0.015(3)
C3A 0.035(4) 0.031(4) 0.025(3) 0.005(3) 0.018(3) 0.009(3)
C4A 0.037(4) 0.027(3) 0.021(3) 0.006(2) 0.013(3) 0.009(3)
C5A 0.039(4) 0.032(4) 0.020(3) 0.008(3) 0.011(3) 0.019(3)
C6A 0.038(4) 0.035(4) 0.022(3) 0.000(3) 0.004(3) 0.022(3)
C7A 0.025(3) 0.027(3) 0.021(3) 0.000(2) -0.001(2) 0.010(3)
C8A 0.040(4) 0.028(3) 0.040(3) 0.005(3) 0.004(3) 0.015(3)
C9A 0.049(5) 0.033(4) 0.047(4) 0.002(3) -0.005(3) 0.020(4)
C10A 0.088(6) 0.033(4) 0.048(4) -0.011(3) -0.023(4) 0.027(4)
C11A 0.051(5) 0.067(6) 0.117(8) 0.053(6) 0.036(5) 0.029(5)
C12A 0.031(3) 0.042(4) 0.042(4) 0.009(3) 0.015(3) 0.012(3)
C13A 0.045(5) 0.160(11) 0.058(5) 0.043(6) 0.030(4) 0.050(6)
C14A 0.027(4) 0.063(5) 0.059(5) 0.017(4) 0.004(3) 0.011(3)
C15A 0.034(4) 0.033(4) 0.176(12) -0.006(6) 0.011(6) 0.003(3)
C16A 0.061(5) 0.036(4) 0.033(3) 0.014(3) 0.014(3) 0.028(3)
C17A 0.203(14) 0.090(8) 0.042(5) 0.012(5) -0.006(6) 0.104(9)
C18A 0.082(7) 0.043(5) 0.129(9) 0.044(5) 0.059(7) 0.039(5)
C19A 0.061(5) 0.058(5) 0.073(5) 0.029(4) 0.030(4) 0.042(4)
C1B 0.032(4) 0.027(3) 0.021(3) 0.003(2) 0.006(3) 0.014(3)
C2B 0.029(4) 0.044(4) 0.019(3) -0.001(3) 0.002(3) 0.019(3)
C3B 0.033(4) 0.032(4) 0.024(3) -0.003(3) 0.003(3) 0.014(3)
C4B 0.035(4) 0.029(3) 0.024(3) -0.002(3) 0.005(3) 0.012(3)
C5B 0.041(4) 0.029(3) 0.024(3) -0.004(3) 0.005(3) 0.020(3)
C6B 0.032(4) 0.034(4) 0.024(3) 0.005(3) 0.013(3) 0.020(3)
C7B 0.025(3) 0.031(3) 0.028(3) 0.005(3) 0.011(3) 0.010(3)
C8B 0.039(4) 0.034(3) 0.034(3) 0.008(3) 0.009(3) 0.019(3)
C9B 0.098(7) 0.054(5) 0.048(4) 0.030(4) 0.038(5) 0.047(5)
C10B 0.048(4) 0.037(4) 0.050(4) 0.010(3) 0.004(3) 0.022(3)
C11B 0.057(5) 0.044(4) 0.051(4) 0.008(3) 0.005(4) 0.033(4)
C12B 0.025(3) 0.038(3) 0.048(4) 0.001(3) 0.002(3) 0.008(3)
C13B 0.043(5) 0.067(6) 0.119(9) -0.003(6) 0.026(5) 0.022(4)
C14B 0.040(4) 0.055(5) 0.074(6) 0.017(4) 0.014(4) 0.010(4)
C15B 0.048(5) 0.082(7) 0.059(5) 0.016(5) -0.012(4) -0.008(5)
C16B 0.040(3) 0.033(3) 0.033(3) 0.007(3) 0.012(3) 0.020(3)
C17B 0.066(6) 0.043(5) 0.061(5) 0.018(4) 0.029(5) 0.031(4)
C18B 0.050(4) 0.041(4) 0.047(4) 0.008(3) 0.019(3) 0.028(3)
C19B 0.073(6) 0.052(4) 0.047(4) 0.001(3) -0.008(4) 0.043(4)
P 0.0418(11) 0.0686(14) 0.0521(12) 0.0023(11) 0.0103(9) 0.0184(10)
F1 0.067(4) 0.124(5) 0.096(5) -0.008(4) 0.032(3) 0.033(4)
F2 0.062(4) 0.172(8) 0.201(9) -0.110(7) 0.027(5) 0.013(5)
F3 0.071(5) 0.202(9) 0.207(9) -0.057(8) 0.084(6) 0.005(5)
F4 0.070(5) 0.281(14) 0.218(11) -0.159(11) -0.037(6) 0.060(7)
F5 0.280(16) 0.247(14) 0.212(12) 0.145(11) 0.104(11) 0.183(13)
F6 0.39(2) 0.39(2) 0.36(2) 0.301(19) 0.210(19) 0.32(2)
O20 0.083(5) 0.172(8) 0.068(5) -0.004(5) 0.011(4) 0.077(6)
C21 0.052(6) 0.137(11) 0.081(7) 0.017(7) 0.005(5) 0.043(7)
C22 0.095(8) 0.100(9) 0.062(6) 0.007(6) 0.005(6) 0.038(7)
C23 0.061(7) 0.110(9) 0.112(10) -0.005(8) 0.004(6) 0.037(7)
C24 0.073(7) 0.113(9) 0.091(8) 0.022(7) 0.029(6) 0.051(7)

loop_
_atom_type_symbol
_atom_type_description
_atom_type_scat_dispersion_real
_atom_type_scat_dispersion_imag
_atom_type_scat_source
C C 0.0033 0.0016 'International Tables Vol C Tables 4.2.6.8 and 6.1.1.4'
H H 0.0000 0.0000 'International Tables Vol C Tables 4.2.6.8 and 6.1.1.4'
O O 0.0106 0.0060 'International Tables Vol C Tables 4.2.6.8 and 6.1.1.4'
F F 0.0171 0.0103 'International Tables Vol C Tables 4.2.6.8 and 6.1.1.4'
P P 0.1023 0.0942 'International Tables Vol C Tables 4.2.6.8 and 6.1.1.4'
Cl Cl 0.1484 0.1585 'International Tables Vol C Tables 4.2.6.8 and 6.1.1.4'
Mo Mo -1.6832 0.6857 'International Tables Vol C Tables 4.2.6.8 and 6.1.1.4'

loop_
_geom_angle_atom_site_label_1
_geom_angle_atom_site_label_2
_geom_angle_atom_site_label_3
_geom_angle
_geom_angle_site_symmetry_1
_geom_angle_site_symmetry_3
_geom_angle_publ_flag
C4A Mo1A C2A 68.2(3) . . ?
C4A Mo1A C6A 66.4(3) . . ?
C2A Mo1A C6A 87.6(2) . . ?
C4A Mo1A C7A 87.6(2) . . ?
C2A Mo1A C7A 67.3(2) . . ?
C6A Mo1A C7A 36.5(2) . . ?
C4A Mo1A C3A 36.5(3) . . ?
C2A Mo1A C3A 36.3(2) . . ?
C6A Mo1A C3A 87.4(3) . . ?
C7A Mo1A C3A 87.9(2) . . ?
C4A Mo1A C5A 36.1(3) . . ?
C2A Mo1A C5A 88.5(2) . . ?
C6A Mo1A C5A 34.7(2) . . ?
C7A Mo1A C5A 67.3(2) . . ?
C3A Mo1A C5A 68.4(3) . . ?
C4A Mo1A C1A 88.6(2) . . ?
C2A Mo1A C1A 36.3(2) . . ?
C6A Mo1A C1A 67.9(2) . . ?
C7A Mo1A C1A 35.7(2) . . ?
C3A Mo1A C1A 68.4(2) . . ?
C5A Mo1A C1A 88.4(2) . . ?
C4A Mo1A Cl3 140.2(2) . . ?
C2A Mo1A Cl3 142.03(18) . . ?
C6A Mo1A Cl3 86.23(18) . . ?
C7A Mo1A Cl3 86.27(17) . . ?
C3A Mo1A Cl3 173.51(18) . . ?
C5A Mo1A Cl3 106.62(18) . . ?
C1A Mo1A Cl3 107.97(17) . . ?
C4A Mo1A Cl2 130.8(2) . . ?
C2A Mo1A Cl2 83.95(18) . . ?
C6A Mo1A Cl2 154.53(19) . . ?
C7A Mo1A Cl2 118.73(18) . . ?
C3A Mo1A Cl2 99.6(2) . . ?
C5A Mo1A Cl2 166.96(19) . . ?
C1A Mo1A Cl2 91.74(16) . . ?
Cl3 Mo1A Cl2 85.74(6) . . ?
C4A Mo1A Cl1 83.80(17) . . ?
C2A Mo1A Cl1 129.86(17) . . ?
C6A Mo1A Cl1 118.78(18) . . ?
C7A Mo1A Cl1 154.46(18) . . ?
C3A Mo1A Cl1 99.03(17) . . ?
C5A Mo1A Cl1 92.28(16) . . ?
C1A Mo1A Cl1 166.14(17) . . ?
Cl3 Mo1A Cl1 85.11(5) . . ?
Cl2 Mo1A Cl1 84.53(6) . . ?
C4A Mo1A Mo1B 134.87(16) . . ?
C2A Mo1A Mo1B 135.20(17) . . ?
C6A Mo1A Mo1B 134.34(17) . . ?
C7A Mo1A Mo1B 134.25(17) . . ?
C3A Mo1A Mo1B 135.14(17) . . ?
C5A Mo1A Mo1B 133.90(15) . . ?
C1A Mo1A Mo1B 134.18(16) . . ?
Cl3 Mo1A Mo1B 51.29(4) . . ?
Cl2 Mo1A Mo1B 51.54(3) . . ?
Cl1 Mo1A Mo1B 51.25(4) . . ?
C6B Mo1B C2B 88.0(2) . . ?
C6B Mo1B C4B 67.4(2) . . ?
C2B Mo1B C4B 67.6(3) . . ?
C6B Mo1B C7B 36.7(2) . . ?
C2B Mo1B C7B 67.5(3) . . ?
C4B Mo1B C7B 88.1(2) . . ?
C6B Mo1B C3B 88.3(2) . . ?
C2B Mo1B C3B 36.2(3) . . ?
C4B Mo1B C3B 36.0(3) . . ?
C7B Mo1B C3B 88.5(2) . . ?
C6B Mo1B C1B 68.3(2) . . ?
C2B Mo1B C1B 36.1(2) . . ?
C4B Mo1B C1B 88.3(2) . . ?
C7B Mo1B C1B 35.9(2) . . ?
C3B Mo1B C1B 68.4(2) . . ?
C6B Mo1B C5B 35.6(2) . . ?
C2B Mo1B C5B 88.5(2) . . ?
C4B Mo1B C5B 36.4(2) . . ?
C7B Mo1B C5B 68.2(3) . . ?
C3B Mo1B C5B 68.5(2) . . ?
C1B Mo1B C5B 88.9(2) . . ?
C6B Mo1B Cl3 85.30(17) . . ?
C2B Mo1B Cl3 145.36(19) . . ?
C4B Mo1B Cl3 138.2(2) . . ?
C7B Mo1B Cl3 87.71(17) . . ?
C3B Mo1B Cl3 173.25(18) . . ?
C1B Mo1B Cl3 111.06(17) . . ?
C5B Mo1B Cl3 104.84(18) . . ?
C6B Mo1B Cl1 122.30(18) . . ?
C2B Mo1B Cl1 126.09(19) . . ?
C4B Mo1B Cl1 83.58(18) . . ?
C7B Mo1B Cl1 158.56(19) . . ?
C3B Mo1B Cl1 96.14(19) . . ?
C1B Mo1B Cl1 161.97(17) . . ?
C5B Mo1B Cl1 93.98(18) . . ?
Cl3 Mo1B Cl1 85.41(6) . . ?
C6B Mo1B Cl2 150.63(18) . . ?
C2B Mo1B Cl2 83.84(17) . . ?
C4B Mo1B Cl2 133.05(19) . . ?
C7B Mo1B Cl2 115.06(19) . . ?
C3B Mo1B Cl2 101.10(18) . . ?
C1B Mo1B Cl2 89.23(16) . . ?
C5B Mo1B Cl2 169.38(18) . . ?
Cl3 Mo1B Cl2 85.57(5) . . ?
Cl1 Mo1B Cl2 84.63(5) . . ?
C6B Mo1B Mo1A 134.67(17) . . ?
C2B Mo1B Mo1A 134.35(17) . . ?
C4B Mo1B Mo1A 135.17(18) . . ?
C7B Mo1B Mo1A 134.07(16) . . ?
C3B Mo1B Mo1A 134.20(17) . . ?
C1B Mo1B Mo1A 133.55(15) . . ?
C5B Mo1B Mo1A 134.45(17) . . ?
Cl3 Mo1B Mo1A 51.31(4) . . ?
Cl1 Mo1B Mo1A 51.63(3) . . ?
Cl2 Mo1B Mo1A 51.30(4) . . ?
Mo1B Cl1 Mo1A 77.12(4) . . ?
Mo1A Cl2 Mo1B 77.16(5) . . ?
Mo1B Cl3 Mo1A 77.41(5) . . ?
C7A C1A C2A 124.3(6) . . ?
C7A C1A C8A 117.0(6) . . ?
C2A C1A C8A 118.7(6) . . ?
C7A C1A Mo1A 70.0(3) . . ?
C2A C1A Mo1A 69.2(3) . . ?
C8A C1A Mo1A 135.7(4) . . ?
C3A C2A C1A 131.8(7) . . ?
C3A C2A Mo1A 73.6(4) . . ?
C1A C2A Mo1A 74.5(3) . . ?
C2A C3A C4A 125.1(6) . . ?
C2A C3A C12A 116.9(7) . . ?
C4A C3A C12A 118.0(6) . . ?
C2A C3A Mo1A 70.1(4) . . ?
C4A C3A Mo1A 69.7(4) . . ?
C12A C3A Mo1A 135.5(4) . . ?
C3A C4A C5A 131.8(6) . . ?
C3A C4A Mo1A 73.8(4) . . ?
C5A C4A Mo1A 74.5(4) . . ?
C6A C5A C4A 125.2(7) . . ?
C6A C5A C16A 117.1(6) . . ?
C4A C5A C16A 117.6(6) . . ?
C6A C5A Mo1A 70.7(4) . . ?
C4A C5A Mo1A 69.3(4) . . ?
C16A C5A Mo1A 133.4(4) . . ?
C5A C6A C7A 131.5(7) . . ?
C5A C6A Mo1A 74.6(4) . . ?
C7A C6A Mo1A 71.9(4) . . ?
C1A C7A C6A 130.0(6) . . ?
C1A C7A Mo1A 74.3(3) . . ?
C6A C7A Mo1A 71.5(4) . . ?
C11A C8A C10A 110.8(7) . . ?
C11A C8A C9A 107.0(7) . . ?
C10A C8A C9A 107.9(6) . . ?
C11A C8A C1A 112.2(6) . . ?
C10A C8A C1A 105.1(6) . . ?
C9A C8A C1A 113.8(6) . . ?
C14A C12A C15A 107.2(7) . . ?
C14A C12A C13A 109.4(7) . . ?
C15A C12A C13A 109.5(8) . . ?
C14A C12A C3A 114.2(6) . . ?
C15A C12A C3A 112.5(6) . . ?
C13A C12A C3A 103.9(6) . . ?
C18A C16A C17A 109.8(8) . . ?
C18A C16A C19A 106.9(6) . . ?
C17A C16A C19A 108.8(8) . . ?
C18A C16A C5A 114.1(7) . . ?
C17A C16A C5A 105.5(6) . . ?
C19A C16A C5A 111.5(6) . . ?
C7B C1B C2B 124.6(6) . . ?
C7B C1B C8B 115.3(6) . . ?
C2B C1B C8B 120.1(6) . . ?
C7B C1B Mo1B 69.8(4) . . ?
C2B C1B Mo1B 69.4(4) . . ?
C8B C1B Mo1B 135.8(4) . . ?
C3B C2B C1B 132.6(7) . . ?
C3B C2B Mo1B 73.6(4) . . ?
C1B C2B Mo1B 74.5(4) . . ?
C2B C3B C4B 125.2(7) . . ?
C2B C3B C12B 116.5(6) . . ?
C4B C3B C12B 118.1(6) . . ?
C2B C3B Mo1B 70.1(4) . . ?
C4B C3B Mo1B 70.6(4) . . ?
C12B C3B Mo1B 133.2(4) . . ?
C3B C4B C5B 132.2(7) . . ?
C3B C4B Mo1B 73.4(4) . . ?
C5B C4B Mo1B 73.9(4) . . ?
C6B C5B C4B 124.1(6) . . ?
C6B C5B C16B 117.7(6) . . ?
C4B C5B C16B 118.1(6) . . ?
C6B C5B Mo1B 69.4(3) . . ?
C4B C5B Mo1B 69.6(4) . . ?
C16B C5B Mo1B 135.8(4) . . ?
C5B C6B C7B 131.4(6) . . ?
C5B C6B Mo1B 74.9(4) . . ?
C7B C6B Mo1B 72.2(4) . . ?
C1B C7B C6B 129.7(6) . . ?
C1B C7B Mo1B 74.3(4) . . ?
C6B C7B Mo1B 71.1(4) . . ?
C11B C8B C9B 108.6(6) . . ?
C11B C8B C10B 108.5(6) . . ?
C9B C8B C10B 109.7(6) . . ?
C11B C8B C1B 112.2(6) . . ?
C9B C8B C1B 105.6(5) . . ?
C10B C8B C1B 112.2(6) . . ?
C15B C12B C14B 108.6(7) . . ?
C15B C12B C3B 107.6(6) . . ?
C14B C12B C3B 112.8(6) . . ?
C15B C12B C13B 110.7(8) . . ?
C14B C12B C13B 106.5(7) . . ?
C3B C12B C13B 110.6(6) . . ?
C17B C16B C19B 109.4(7) . . ?
C17B C16B C18B 108.3(5) . . ?
C19B C16B C18B 108.3(6) . . ?
C17B C16B C5B 113.7(6) . . ?
C19B C16B C5B 112.0(5) . . ?
C18B C16B C5B 104.8(5) . . ?
F6 P F4 93.0(10) . . ?
F6 P F3 91.2(8) . . ?
F4 P F3 90.8(5) . . ?
F6 P F2 93.0(10) . . ?
F4 P F2 174.0(9) . . ?
F3 P F2 89.1(4) . . ?
F6 P F1 93.8(7) . . ?
F4 P F1 89.9(5) . . ?
F3 P F1 174.8(7) . . ?
F2 P F1 89.6(4) . . ?
F6 P F5 177.2(8) . . ?
F4 P F5 87.8(8) . . ?
F3 P F5 91.5(7) . . ?
F2 P F5 86.2(7) . . ?
F1 P F5 83.5(6) . . ?
C23 O20 C21 116.6(9) . . ?
O20 C21 C22 108.9(9) . . ?
O20 C23 C24 115.8(10) . . ?

loop_
_geom_bond_atom_site_label_1
_geom_bond_atom_site_label_2
_geom_bond_distance
_geom_bond_site_symmetry_2
_geom_bond_publ_flag
Mo1A C4A 2.241(6) . ?
Mo1A C2A 2.251(6) . ?
Mo1A C6A 2.261(7) . ?
Mo1A C7A 2.266(6) . ?
Mo1A C3A 2.295(6) . ?
Mo1A C5A 2.309(7) . ?
Mo1A C1A 2.321(6) . ?
Mo1A Cl3 2.4617(15) . ?
Mo1A Cl2 2.4637(16) . ?
Mo1A Cl1 2.4755(15) . ?
Mo1A Mo1B 3.0781(6) . ?
Mo1B C6B 2.247(6) . ?
Mo1B C2B 2.251(7) . ?
Mo1B C4B 2.261(6) . ?
Mo1B C7B 2.261(6) . ?
Mo1B C3B 2.297(6) . ?
Mo1B C1B 2.318(6) . ?
Mo1B C5B 2.318(6) . ?
Mo1B Cl3 2.4611(16) . ?
Mo1B Cl1 2.4623(16) . ?
Mo1B Cl2 2.4722(15) . ?
C1A C7A 1.407(9) . ?
C1A C2A 1.425(9) . ?
C1A C8A 1.550(9) . ?
C2A C3A 1.416(10) . ?
C3A C4A 1.422(10) . ?
C3A C12A 1.559(9) . ?
C4A C5A 1.413(10) . ?
C5A C6A 1.363(10) . ?
C5A C16A 1.568(9) . ?
C6A C7A 1.419(10) . ?
C8A C11A 1.523(11) . ?
C8A C10A 1.532(9) . ?
C8A C9A 1.534(10) . ?
C12A C14A 1.512(11) . ?
C12A C15A 1.521(10) . ?
C12A C13A 1.547(10) . ?
C16A C18A 1.499(11) . ?
C16A C17A 1.522(11) . ?
C16A C19A 1.537(10) . ?
C1B C7B 1.413(9) . ?
C1B C2B 1.417(9) . ?
C1B C8B 1.553(9) . ?
C2B C3B 1.415(10) . ?
C3B C4B 1.410(10) . ?
C3B C12B 1.555(9) . ?
C4B C5B 1.432(10) . ?
C5B C6B 1.399(10) . ?
C5B C16B 1.550(9) . ?
C6B C7B 1.419(10) . ?
C8B C11B 1.514(10) . ?
C8B C9B 1.537(9) . ?
C8B C10B 1.536(9) . ?
C12B C15B 1.489(11) . ?
C12B C14B 1.518(11) . ?
C12B C13B 1.571(11) . ?
C16B C17B 1.523(10) . ?
C16B C19B 1.529(9) . ?
C16B C18B 1.545(8) . ?
P F6 1.436(10) . ?
P F4 1.510(8) . ?
P F3 1.525(7) . ?
P F2 1.535(7) . ?
P F1 1.575(6) . ?
P F5 1.561(11) . ?
O20 C23 1.315(14) . ?
O20 C21 1.449(12) . ?
C21 C22 1.487(15) . ?
C23 C24 1.464(15) . ?

loop_
_geom_torsion_atom_site_label_1
_geom_torsion_atom_site_label_2
_geom_torsion_atom_site_label_3
_geom_torsion_atom_site_label_4
_geom_torsion
_geom_torsion_site_symmetry_1
_geom_torsion_site_symmetry_2
_geom_torsion_site_symmetry_3
_geom_torsion_site_symmetry_4
_geom_torsion_publ_flag
C4A Mo1A Mo1B C6B -106.1(4) . . . . ?
C2A Mo1A Mo1B C6B 148.9(3) . . . . ?
C6A Mo1A Mo1B C6B -5.6(4) . . . . ?
C7A Mo1A Mo1B C6B 46.3(3) . . . . ?
C3A Mo1A Mo1B C6B -158.7(3) . . . . ?
C5A Mo1A Mo1B C6B -54.7(4) . . . . ?
C1A Mo1A Mo1B C6B 96.9(3) . . . . ?
Cl3 Mo1A Mo1B C6B 20.1(3) . . . . ?
Cl2 Mo1A Mo1B C6B 141.1(3) . . . . ?
Cl1 Mo1A Mo1B C6B -100.1(3) . . . . ?
C4A Mo1A Mo1B C2B 100.1(4) . . . . ?
C2A Mo1A Mo1B C2B -4.9(4) . . . . ?
C6A Mo1A Mo1B C2B -159.4(3) . . . . ?
C7A Mo1A Mo1B C2B -107.5(4) . . . . ?
C3A Mo1A Mo1B C2B 47.5(4) . . . . ?
C5A Mo1A Mo1B C2B 151.5(3) . . . . ?
C1A Mo1A Mo1B C2B -56.9(4) . . . . ?
Cl3 Mo1A Mo1B C2B -133.7(3) . . . . ?
Cl2 Mo1A Mo1B C2B -12.7(3) . . . . ?
Cl1 Mo1A Mo1B C2B 106.1(3) . . . . ?
C4A Mo1A Mo1B C4B -3.0(4) . . . . ?
C2A Mo1A Mo1B C4B -108.0(4) . . . . ?
C6A Mo1A Mo1B C4B 97.5(4) . . . . ?
C7A Mo1A Mo1B C4B 149.5(3) . . . . ?
C3A Mo1A Mo1B C4B -55.5(4) . . . . ?
C5A Mo1A Mo1B C4B 48.5(4) . . . . ?
C1A Mo1A Mo1B C4B -159.9(3) . . . . ?
Cl3 Mo1A Mo1B C4B 123.2(3) . . . . ?
Cl2 Mo1A Mo1B C4B -115.8(3) . . . . ?
Cl1 Mo1A Mo1B C4B 3.0(3) . . . . ?
C4A Mo1A Mo1B C7B -158.4(3) . . . . ?
C2A Mo1A Mo1B C7B 96.6(4) . . . . ?
C6A Mo1A Mo1B C7B -57.9(4) . . . . ?
C7A Mo1A Mo1B C7B -5.9(4) . . . . ?
C3A Mo1A Mo1B C7B 149.1(3) . . . . ?
C5A Mo1A Mo1B C7B -106.9(4) . . . . ?
C1A Mo1A Mo1B C7B 44.7(4) . . . . ?
Cl3 Mo1A Mo1B C7B -32.2(3) . . . . ?
Cl2 Mo1A Mo1B C7B 88.8(3) . . . . ?
Cl1 Mo1A Mo1B C7B -152.4(3) . . . . ?
C4A Mo1A Mo1B C3B 48.6(4) . . . . ?
C2A Mo1A Mo1B C3B -56.4(4) . . . . ?
C6A Mo1A Mo1B C3B 149.1(3) . . . . ?
C7A Mo1A Mo1B C3B -159.0(3) . . . . ?
C3A Mo1A Mo1B C3B -4.0(4) . . . . ?
C5A Mo1A Mo1B C3B 100.0(4) . . . . ?
C1A Mo1A Mo1B C3B -108.3(4) . . . . ?
Cl3 Mo1A Mo1B C3B 174.8(3) . . . . ?
Cl2 Mo1A Mo1B C3B -64.2(3) . . . . ?
Cl1 Mo1A Mo1B C3B 54.6(3) . . . . ?
C4A Mo1A Mo1B C1B 151.1(3) . . . . ?
C2A Mo1A Mo1B C1B 46.1(3) . . . . ?
C6A Mo1A Mo1B C1B -108.5(3) . . . . ?
C7A Mo1A Mo1B C1B -56.5(3) . . . . ?
C3A Mo1A Mo1B C1B 98.5(4) . . . . ?
C5A Mo1A Mo1B C1B -157.5(3) . . . . ?
C1A Mo1A Mo1B C1B -5.9(3) . . . . ?
Cl3 Mo1A Mo1B C1B -82.7(2) . . . . ?
Cl2 Mo1A Mo1B C1B 38.2(2) . . . . ?
Cl1 Mo1A Mo1B C1B 157.0(2) . . . . ?
C4A Mo1A Mo1B C5B -55.2(4) . . . . ?
C2A Mo1A Mo1B C5B -160.2(3) . . . . ?
C6A Mo1A Mo1B C5B 45.3(4) . . . . ?
C7A Mo1A Mo1B C5B 97.2(4) . . . . ?
C3A Mo1A Mo1B C5B -107.8(4) . . . . ?
C5A Mo1A Mo1B C5B -3.8(4) . . . . ?
C1A Mo1A Mo1B C5B 147.8(3) . . . . ?
Cl3 Mo1A Mo1B C5B 71.0(3) . . . . ?
Cl2 Mo1A Mo1B C5B -168.0(3) . . . . ?
Cl1 Mo1A Mo1B C5B -49.3(3) . . . . ?
C4A Mo1A Mo1B Cl3 -126.2(3) . . . . ?
C2A Mo1A Mo1B Cl3 128.8(3) . . . . ?
C6A Mo1A Mo1B Cl3 -25.7(3) . . . . ?
C7A Mo1A Mo1B Cl3 26.2(3) . . . . ?
C3A Mo1A Mo1B Cl3 -178.8(3) . . . . ?
C5A Mo1A Mo1B Cl3 -74.8(3) . . . . ?
C1A Mo1A Mo1B Cl3 76.9(2) . . . . ?
Cl2 Mo1A Mo1B Cl3 121.00(8) . . . . ?
Cl1 Mo1A Mo1B Cl3 -120.22(8) . . . . ?
C4A Mo1A Mo1B Cl1 -6.0(3) . . . . ?
C2A Mo1A Mo1B Cl1 -111.0(2) . . . . ?
C6A Mo1A Mo1B Cl1 94.5(3) . . . . ?
C7A Mo1A Mo1B Cl1 146.4(3) . . . . ?
C3A Mo1A Mo1B Cl1 -58.6(3) . . . . ?
C5A Mo1A Mo1B Cl1 45.4(3) . . . . ?
C1A Mo1A Mo1B Cl1 -162.9(2) . . . . ?
Cl3 Mo1A Mo1B Cl1 120.22(8) . . . . ?
Cl2 Mo1A Mo1B Cl1 -118.78(8) . . . . ?
C4A Mo1A Mo1B Cl2 112.8(3) . . . . ?
C2A Mo1A Mo1B Cl2 7.8(2) . . . . ?
C6A Mo1A Mo1B Cl2 -146.7(3) . . . . ?
C7A Mo1A Mo1B Cl2 -94.8(3) . . . . ?
C3A Mo1A Mo1B Cl2 60.2(3) . . . . ?
C5A Mo1A Mo1B Cl2 164.2(3) . . . . ?
C1A Mo1A Mo1B Cl2 -44.1(2) . . . . ?
Cl3 Mo1A Mo1B Cl2 -121.00(8) . . . . ?
Cl1 Mo1A Mo1B Cl2 118.78(8) . . . . ?
C6B Mo1B Cl1 Mo1A 124.1(2) . . . . ?
C2B Mo1B Cl1 Mo1A -121.7(2) . . . . ?
C4B Mo1B Cl1 Mo1A -177.86(19) . . . . ?
C7B Mo1B Cl1 Mo1A 114.3(5) . . . . ?
C3B Mo1B Cl1 Mo1A -144.02(18) . . . . ?
C1B Mo1B Cl1 Mo1A -114.0(5) . . . . ?
C5B Mo1B Cl1 Mo1A 147.17(18) . . . . ?
Cl3 Mo1B Cl1 Mo1A 42.58(5) . . . . ?
Cl2 Mo1B Cl1 Mo1A -43.39(5) . . . . ?
C4A Mo1A Cl1 Mo1B 175.7(2) . . . . ?
C2A Mo1A Cl1 Mo1B 121.0(2) . . . . ?
C6A Mo1A Cl1 Mo1B -125.6(2) . . . . ?
C7A Mo1A Cl1 Mo1B -113.3(4) . . . . ?
C3A Mo1A Cl1 Mo1B 142.5(2) . . . . ?
C5A Mo1A Cl1 Mo1B -149.08(18) . . . . ?
C1A Mo1A Cl1 Mo1B 118.5(7) . . . . ?
Cl3 Mo1A Cl1 Mo1B -42.59(5) . . . . ?
Cl2 Mo1A Cl1 Mo1B 43.59(5) . . . . ?
C4A Mo1A Cl2 Mo1B -120.3(2) . . . . ?
C2A Mo1A Cl2 Mo1B -174.48(17) . . . . ?
C6A Mo1A Cl2 Mo1B 114.1(4) . . . . ?
C7A Mo1A Cl2 Mo1B 125.51(19) . . . . ?
C3A Mo1A Cl2 Mo1B -141.62(17) . . . . ?
C5A Mo1A Cl2 Mo1B -119.7(7) . . . . ?
C1A Mo1A Cl2 Mo1B 150.02(17) . . . . ?
Cl3 Mo1A Cl2 Mo1B 42.12(5) . . . . ?
Cl1 Mo1A Cl2 Mo1B -43.36(5) . . . . ?
C6B Mo1B Cl2 Mo1A -114.4(3) . . . . ?
C2B Mo1B Cl2 Mo1A 170.89(19) . . . . ?
C4B Mo1B Cl2 Mo1A 119.7(3) . . . . ?
C7B Mo1B Cl2 Mo1A -127.53(19) . . . . ?
C3B Mo1B Cl2 Mo1A 138.87(19) . . . . ?
C1B Mo1B Cl2 Mo1A -153.34(17) . . . . ?
C5B Mo1B Cl2 Mo1A 126.6(10) . . . . ?
Cl3 Mo1B Cl2 Mo1A -42.15(5) . . . . ?
Cl1 Mo1B Cl2 Mo1A 43.64(5) . . . . ?
C6B Mo1B Cl3 Mo1A -165.81(18) . . . . ?
C2B Mo1B Cl3 Mo1A 114.6(3) . . . . ?
C4B Mo1B Cl3 Mo1A -117.9(3) . . . . ?
C7B Mo1B Cl3 Mo1A 157.50(19) . . . . ?
C3B Mo1B Cl3 Mo1A -146.4(17) . . . . ?
C1B Mo1B Cl3 Mo1A 129.61(17) . . . . ?
C5B Mo1B Cl3 Mo1A -135.73(19) . . . . ?
Cl1 Mo1B Cl3 Mo1A -42.82(5) . . . . ?
Cl2 Mo1B Cl3 Mo1A 42.14(5) . . . . ?
C4A Mo1A Cl3 Mo1B 116.8(3) . . . . ?
C2A Mo1A Cl3 Mo1B -116.8(3) . . . . ?
C6A Mo1A Cl3 Mo1B 161.89(18) . . . . ?
C7A Mo1A Cl3 Mo1B -161.50(18) . . . . ?
C3A Mo1A Cl3 Mo1B 172.4(18) . . . . ?
C5A Mo1A Cl3 Mo1B 133.48(17) . . . . ?
C1A Mo1A Cl3 Mo1B -132.76(17) . . . . ?
Cl2 Mo1A Cl3 Mo1B -42.31(5) . . . . ?
Cl1 Mo1A Cl3 Mo1B 42.56(5) . . . . ?
C4A Mo1A C1A C7A 87.8(4) . . . . ?
C2A Mo1A C1A C7A 141.3(6) . . . . ?
C6A Mo1A C1A C7A 22.8(4) . . . . ?
C3A Mo1A C1A C7A 119.0(4) . . . . ?
C5A Mo1A C1A C7A 51.6(4) . . . . ?
Cl3 Mo1A C1A C7A -55.3(4) . . . . ?
Cl2 Mo1A C1A C7A -141.4(4) . . . . ?
Cl1 Mo1A C1A C7A 144.5(6) . . . . ?
Mo1B Mo1A C1A C7A -108.4(4) . . . . ?
C4A Mo1A C1A C2A -53.5(4) . . . . ?
C6A Mo1A C1A C2A -118.5(4) . . . . ?
C7A Mo1A C1A C2A -141.3(6) . . . . ?
C3A Mo1A C1A C2A -22.3(4) . . . . ?
C5A Mo1A C1A C2A -89.6(4) . . . . ?
Cl3 Mo1A C1A C2A 163.4(3) . . . . ?
Cl2 Mo1A C1A C2A 77.3(4) . . . . ?
Cl1 Mo1A C1A C2A 3.3(9) . . . . ?
Mo1B Mo1A C1A C2A 110.4(4) . . . . ?
C4A Mo1A C1A C8A -163.7(7) . . . . ?
C2A Mo1A C1A C8A -110.2(8) . . . . ?
C6A Mo1A C1A C8A 131.3(7) . . . . ?
C7A Mo1A C1A C8A 108.6(8) . . . . ?
C3A Mo1A C1A C8A -132.5(7) . . . . ?
C5A Mo1A C1A C8A 160.2(7) . . . . ?
Cl3 Mo1A C1A C8A 53.2(7) . . . . ?
Cl2 Mo1A C1A C8A -32.9(6) . . . . ?
Cl1 Mo1A C1A C8A -106.9(8) . . . . ?
Mo1B Mo1A C1A C8A 0.2(8) . . . . ?
C7A C1A C2A C3A 4.7(11) . . . . ?
C8A C1A C2A C3A -178.2(6) . . . . ?
Mo1A C1A C2A C3A 50.1(6) . . . . ?
C7A C1A C2A Mo1A -45.4(6) . . . . ?
C8A C1A C2A Mo1A 131.7(5) . . . . ?
C4A Mo1A C2A C3A -23.3(4) . . . . ?
C6A Mo1A C2A C3A -88.8(4) . . . . ?
C7A Mo1A C2A C3A -120.1(5) . . . . ?
C5A Mo1A C2A C3A -54.1(4) . . . . ?
C1A Mo1A C2A C3A -143.4(6) . . . . ?
Cl3 Mo1A C2A C3A -169.6(3) . . . . ?
Cl2 Mo1A C2A C3A 115.3(4) . . . . ?
Cl1 Mo1A C2A C3A 37.6(5) . . . . ?
Mo1B Mo1A C2A C3A 109.2(4) . . . . ?
C4A Mo1A C2A C1A 120.1(4) . . . . ?
C6A Mo1A C2A C1A 54.6(4) . . . . ?
C7A Mo1A C2A C1A 23.3(4) . . . . ?
C3A Mo1A C2A C1A 143.4(6) . . . . ?
C5A Mo1A C2A C1A 89.3(4) . . . . ?
Cl3 Mo1A C2A C1A -26.2(5) . . . . ?
Cl2 Mo1A C2A C1A -101.3(4) . . . . ?
Cl1 Mo1A C2A C1A -179.0(3) . . . . ?
Mo1B Mo1A C2A C1A -107.4(4) . . . . ?
C1A C2A C3A C4A -5.3(11) . . . . ?
Mo1A C2A C3A C4A 45.1(6) . . . . ?
C1A C2A C3A C12A 177.8(6) . . . . ?
Mo1A C2A C3A C12A -131.8(5) . . . . ?
C1A C2A C3A Mo1A -50.5(6) . . . . ?
C4A Mo1A C3A C2A 141.8(6) . . . . ?
C6A Mo1A C3A C2A 89.6(4) . . . . ?
C7A Mo1A C3A C2A 53.0(4) . . . . ?
C5A Mo1A C3A C2A 119.4(4) . . . . ?
C1A Mo1A C3A C2A 22.3(4) . . . . ?
Cl3 Mo1A C3A C2A 79.1(19) . . . . ?
Cl2 Mo1A C3A C2A -65.8(4) . . . . ?
Cl1 Mo1A C3A C2A -151.7(4) . . . . ?
Mo1B Mo1A C3A C2A -109.3(4) . . . . ?
C2A Mo1A C3A C4A -141.8(6) . . . . ?
C6A Mo1A C3A C4A -52.2(4) . . . . ?
C7A Mo1A C3A C4A -88.8(4) . . . . ?
C5A Mo1A C3A C4A -22.4(4) . . . . ?
C1A Mo1A C3A C4A -119.5(4) . . . . ?
Cl3 Mo1A C3A C4A -62.7(19) . . . . ?
Cl2 Mo1A C3A C4A 152.4(4) . . . . ?
Cl1 Mo1A C3A C4A 66.5(4) . . . . ?
Mo1B Mo1A C3A C4A 108.9(4) . . . . ?
C4A Mo1A C3A C12A -109.7(8) . . . . ?
C2A Mo1A C3A C12A 108.5(9) . . . . ?
C6A Mo1A C3A C12A -161.9(7) . . . . ?
C7A Mo1A C3A C12A 161.6(7) . . . . ?
C5A Mo1A C3A C12A -132.0(8) . . . . ?
C1A Mo1A C3A C12A 130.8(8) . . . . ?
Cl3 Mo1A C3A C12A -172.4(13) . . . . ?
Cl2 Mo1A C3A C12A 42.8(7) . . . . ?
Cl1 Mo1A C3A C12A -43.1(7) . . . . ?
Mo1B Mo1A C3A C12A -0.8(9) . . . . ?
C2A C3A C4A C5A 5.5(11) . . . . ?
C12A C3A C4A C5A -177.6(6) . . . . ?
Mo1A C3A C4A C5A 50.8(6) . . . . ?
C2A C3A C4A Mo1A -45.3(6) . . . . ?
C12A C3A C4A Mo1A 131.6(5) . . . . ?
C2A Mo1A C4A C3A 23.2(4) . . . . ?
C6A Mo1A C4A C3A 120.5(4) . . . . ?
C7A Mo1A C4A C3A 89.7(4) . . . . ?
C5A Mo1A C4A C3A 143.1(6) . . . . ?
C1A Mo1A C4A C3A 54.0(4) . . . . ?
Cl3 Mo1A C4A C3A 171.0(3) . . . . ?
Cl2 Mo1A C4A C3A -37.1(5) . . . . ?
Cl1 Mo1A C4A C3A -114.3(4) . . . . ?
Mo1B Mo1A C4A C3A -109.7(4) . . . . ?
C2A Mo1A C4A C5A -119.9(4) . . . . ?
C6A Mo1A C4A C5A -22.7(4) . . . . ?
C7A Mo1A C4A C5A -53.4(4) . . . . ?
C3A Mo1A C4A C5A -143.1(6) . . . . ?
C1A Mo1A C4A C5A -89.1(4) . . . . ?
Cl3 Mo1A C4A C5A 27.8(5) . . . . ?
Cl2 Mo1A C4A C5A 179.8(3) . . . . ?
Cl1 Mo1A C4A C5A 102.5(4) . . . . ?
Mo1B Mo1A C4A C5A 107.2(4) . . . . ?
C3A C4A C5A C6A -4.9(11) . . . . ?
Mo1A C4A C5A C6A 45.7(6) . . . . ?
C3A C4A C5A C16A -179.8(6) . . . . ?
Mo1A C4A C5A C16A -129.2(5) . . . . ?
C3A C4A C5A Mo1A -50.6(6) . . . . ?
C4A Mo1A C5A C6A -141.7(6) . . . . ?
C2A Mo1A C5A C6A -88.1(4) . . . . ?
C7A Mo1A C5A C6A -22.1(4) . . . . ?
C3A Mo1A C5A C6A -119.1(4) . . . . ?
C1A Mo1A C5A C6A -51.8(4) . . . . ?
Cl3 Mo1A C5A C6A 56.5(4) . . . . ?
Cl2 Mo1A C5A C6A -142.4(6) . . . . ?
Cl1 Mo1A C5A C6A 142.1(4) . . . . ?
Mo1B Mo1A C5A C6A 108.3(4) . . . . ?
C2A Mo1A C5A C4A 53.6(4) . . . . ?
C6A Mo1A C5A C4A 141.7(6) . . . . ?
C7A Mo1A C5A C4A 119.6(4) . . . . ?
C3A Mo1A C5A C4A 22.6(4) . . . . ?
C1A Mo1A C5A C4A 89.9(4) . . . . ?
Cl3 Mo1A C5A C4A -161.8(3) . . . . ?
Cl2 Mo1A C5A C4A -0.7(9) . . . . ?
Cl1 Mo1A C5A C4A -76.2(4) . . . . ?
Mo1B Mo1A C5A C4A -110.0(4) . . . . ?
C4A Mo1A C5A C16A 108.9(8) . . . . ?
C2A Mo1A C5A C16A 162.5(7) . . . . ?
C6A Mo1A C5A C16A -109.4(8) . . . . ?
C7A Mo1A C5A C16A -131.5(7) . . . . ?
C3A Mo1A C5A C16A 131.5(7) . . . . ?
C1A Mo1A C5A C16A -161.2(7) . . . . ?
Cl3 Mo1A C5A C16A -52.9(7) . . . . ?
Cl2 Mo1A C5A C16A 108.2(8) . . . . ?
Cl1 Mo1A C5A C16A 32.7(7) . . . . ?
Mo1B Mo1A C5A C16A -1.1(8) . . . . ?
C4A C5A C6A C7A 2.5(11) . . . . ?
C16A C5A C6A C7A 177.4(6) . . . . ?
Mo1A C5A C6A C7A 47.7(7) . . . . ?
C4A C5A C6A Mo1A -45.2(6) . . . . ?
C16A C5A C6A Mo1A 129.7(5) . . . . ?
C4A Mo1A C6A C5A 23.5(4) . . . . ?
C2A Mo1A C6A C5A 90.7(4) . . . . ?
C7A Mo1A C6A C5A 144.4(6) . . . . ?
C3A Mo1A C6A C5A 54.4(4) . . . . ?
C1A Mo1A C6A C5A 122.1(4) . . . . ?
Cl3 Mo1A C6A C5A -126.8(4) . . . . ?
Cl2 Mo1A C6A C5A 161.4(3) . . . . ?
Cl1 Mo1A C6A C5A -44.5(4) . . . . ?
Mo1B Mo1A C6A C5A -107.0(4) . . . . ?
C4A Mo1A C6A C7A -120.9(5) . . . . ?
C2A Mo1A C6A C7A -53.7(4) . . . . ?
C3A Mo1A C6A C7A -90.0(4) . . . . ?
C5A Mo1A C6A C7A -144.4(6) . . . . ?
C1A Mo1A C6A C7A -22.3(4) . . . . ?
Cl3 Mo1A C6A C7A 88.8(4) . . . . ?
Cl2 Mo1A C6A C7A 17.0(7) . . . . ?
Cl1 Mo1A C6A C7A 171.1(3) . . . . ?
Mo1B Mo1A C6A C7A 108.6(4) . . . . ?
C2A C1A C7A C6A -3.2(11) . . . . ?
C8A C1A C7A C6A 179.7(6) . . . . ?
Mo1A C1A C7A C6A -48.3(6) . . . . ?
C2A C1A C7A Mo1A 45.1(5) . . . . ?
C8A C1A C7A Mo1A -132.0(5) . . . . ?
C5A C6A C7A C1A 0.7(12) . . . . ?
Mo1A C6A C7A C1A 49.2(6) . . . . ?
C5A C6A C7A Mo1A -48.6(7) . . . . ?
C4A Mo1A C7A C1A -91.0(4) . . . . ?
C2A Mo1A C7A C1A -23.7(4) . . . . ?
C6A Mo1A C7A C1A -142.9(6) . . . . ?
C3A Mo1A C7A C1A -54.5(4) . . . . ?
C5A Mo1A C7A C1A -121.9(4) . . . . ?
Cl3 Mo1A C7A C1A 128.4(4) . . . . ?
Cl2 Mo1A C7A C1A 45.3(4) . . . . ?
Cl1 Mo1A C7A C1A -161.2(3) . . . . ?
Mo1B Mo1A C7A C1A 108.2(4) . . . . ?
C4A Mo1A C7A C6A 51.9(4) . . . . ?
C2A Mo1A C7A C6A 119.3(5) . . . . ?
C3A Mo1A C7A C6A 88.4(4) . . . . ?
C5A Mo1A C7A C6A 21.0(4) . . . . ?
C1A Mo1A C7A C6A 142.9(6) . . . . ?
Cl3 Mo1A C7A C6A -88.7(4) . . . . ?
Cl2 Mo1A C7A C6A -171.8(3) . . . . ?
Cl1 Mo1A C7A C6A -18.2(7) . . . . ?
Mo1B Mo1A C7A C6A -108.9(4) . . . . ?
C7A C1A C8A C11A 38.8(8) . . . . ?
C2A C1A C8A C11A -138.4(7) . . . . ?
Mo1A C1A C8A C11A -49.6(9) . . . . ?
C7A C1A C8A C10A -81.7(7) . . . . ?
C2A C1A C8A C10A 101.0(7) . . . . ?
Mo1A C1A C8A C10A -170.1(6) . . . . ?
C7A C1A C8A C9A 160.5(6) . . . . ?
C2A C1A C8A C9A -16.8(8) . . . . ?
Mo1A C1A C8A C9A 72.0(8) . . . . ?
C2A C3A C12A C14A 19.1(8) . . . . ?
C4A C3A C12A C14A -158.1(6) . . . . ?
Mo1A C3A C12A C14A -69.3(9) . . . . ?
C2A C3A C12A C15A 141.5(8) . . . . ?
C4A C3A C12A C15A -35.7(10) . . . . ?
Mo1A C3A C12A C15A 53.1(11) . . . . ?
C2A C3A C12A C13A -100.1(8) . . . . ?
C4A C3A C12A C13A 82.7(8) . . . . ?
Mo1A C3A C12A C13A 171.5(7) . . . . ?
C6A C5A C16A C18A -173.5(7) . . . . ?
C4A C5A C16A C18A 1.8(9) . . . . ?
Mo1A C5A C16A C18A -85.1(8) . . . . ?
C6A C5A C16A C17A 65.8(9) . . . . ?
C4A C5A C16A C17A -118.9(8) . . . . ?
Mo1A C5A C16A C17A 154.2(8) . . . . ?
C6A C5A C16A C19A -52.2(8) . . . . ?
C4A C5A C16A C19A 123.1(7) . . . . ?
Mo1A C5A C16A C19A 36.2(10) . . . . ?
C6B Mo1B C1B C7B -22.8(4) . . . . ?
C2B Mo1B C1B C7B -141.6(6) . . . . ?
C4B Mo1B C1B C7B -89.1(4) . . . . ?
C3B Mo1B C1B C7B -120.0(4) . . . . ?
C5B Mo1B C1B C7B -52.7(4) . . . . ?
Cl3 Mo1B C1B C7B 52.8(4) . . . . ?
Cl1 Mo1B C1B C7B -152.3(4) . . . . ?
Cl2 Mo1B C1B C7B 137.8(3) . . . . ?
Mo1A Mo1B C1B C7B 108.9(4) . . . . ?
C6B Mo1B C1B C2B 118.8(4) . . . . ?
C4B Mo1B C1B C2B 52.5(4) . . . . ?
C7B Mo1B C1B C2B 141.6(6) . . . . ?
C3B Mo1B C1B C2B 21.7(4) . . . . ?
C5B Mo1B C1B C2B 89.0(4) . . . . ?
Cl3 Mo1B C1B C2B -165.5(3) . . . . ?
Cl1 Mo1B C1B C2B -10.7(7) . . . . ?
Cl2 Mo1B C1B C2B -80.6(4) . . . . ?
Mo1A Mo1B C1B C2B -109.5(4) . . . . ?
C6B Mo1B C1B C8B -128.7(7) . . . . ?
C2B Mo1B C1B C8B 112.4(8) . . . . ?
C4B Mo1B C1B C8B 165.0(7) . . . . ?
C7B Mo1B C1B C8B -105.9(8) . . . . ?
C3B Mo1B C1B C8B 134.1(7) . . . . ?
C5B Mo1B C1B C8B -158.6(7) . . . . ?
Cl3 Mo1B C1B C8B -53.1(7) . . . . ?
Cl1 Mo1B C1B C8B 101.8(7) . . . . ?
Cl2 Mo1B C1B C8B 31.9(6) . . . . ?
Mo1A Mo1B C1B C8B 3.0(8) . . . . ?
C7B C1B C2B C3B -4.3(11) . . . . ?
C8B C1B C2B C3B 178.9(6) . . . . ?
Mo1B C1B C2B C3B -49.3(7) . . . . ?
C7B C1B C2B Mo1B 45.0(6) . . . . ?
C8B C1B C2B Mo1B -131.8(5) . . . . ?
C6B Mo1B C2B C3B 89.9(4) . . . . ?
C4B Mo1B C2B C3B 23.6(4) . . . . ?
C7B Mo1B C2B C3B 121.3(5) . . . . ?
C1B Mo1B C2B C3B 144.5(6) . . . . ?
C5B Mo1B C2B C3B 54.3(4) . . . . ?
Cl3 Mo1B C2B C3B 168.7(3) . . . . ?
Cl1 Mo1B C2B C3B -39.6(5) . . . . ?
Cl2 Mo1B C2B C3B -118.3(4) . . . . ?
Mo1A Mo1B C2B C3B -108.4(4) . . . . ?
C6B Mo1B C2B C1B -54.6(4) . . . . ?
C4B Mo1B C2B C1B -120.9(4) . . . . ?
C7B Mo1B C2B C1B -23.2(4) . . . . ?
C3B Mo1B C2B C1B -144.5(6) . . . . ?
C5B Mo1B C2B C1B -90.2(4) . . . . ?
Cl3 Mo1B C2B C1B 24.2(5) . . . . ?
Cl1 Mo1B C2B C1B 175.9(3) . . . . ?
Cl2 Mo1B C2B C1B 97.2(4) . . . . ?
Mo1A Mo1B C2B C1B 107.1(4) . . . . ?
C1B C2B C3B C4B 3.0(11) . . . . ?
Mo1B C2B C3B C4B -46.6(6) . . . . ?
C1B C2B C3B C12B 178.9(6) . . . . ?
Mo1B C2B C3B C12B 129.3(5) . . . . ?
C1B C2B C3B Mo1B 49.6(7) . . . . ?
C6B Mo1B C3B C2B -88.9(4) . . . . ?
C4B Mo1B C3B C2B -141.0(6) . . . . ?
C7B Mo1B C3B C2B -52.2(4) . . . . ?
C1B Mo1B C3B C2B -21.6(4) . . . . ?
C5B Mo1B C3B C2B -119.3(4) . . . . ?
Cl3 Mo1B C3B C2B -108.3(16) . . . . ?
Cl1 Mo1B C3B C2B 148.8(4) . . . . ?
Cl2 Mo1B C3B C2B 63.1(4) . . . . ?
Mo1A Mo1B C3B C2B 108.8(4) . . . . ?
C6B Mo1B C3B C4B 52.1(4) . . . . ?
C2B Mo1B C3B C4B 141.0(6) . . . . ?
C7B Mo1B C3B C4B 88.8(4) . . . . ?
C1B Mo1B C3B C4B 119.4(5) . . . . ?
C5B Mo1B C3B C4B 21.7(4) . . . . ?
Cl3 Mo1B C3B C4B 32.7(19) . . . . ?
Cl1 Mo1B C3B C4B -70.2(4) . . . . ?
Cl2 Mo1B C3B C4B -155.9(4) . . . . ?
Mo1A Mo1B C3B C4B -110.2(4) . . . . ?
C6B Mo1B C3B C12B 162.9(7) . . . . ?
C2B Mo1B C3B C12B -108.2(8) . . . . ?
C4B Mo1B C3B C12B 110.8(9) . . . . ?
C7B Mo1B C3B C12B -160.4(7) . . . . ?
C1B Mo1B C3B C12B -129.8(7) . . . . ?
C5B Mo1B C3B C12B 132.5(7) . . . . ?
Cl3 Mo1B C3B C12B 143.6(13) . . . . ?
Cl1 Mo1B C3B C12B 40.6(7) . . . . ?
Cl2 Mo1B C3B C12B -45.1(7) . . . . ?
Mo1A Mo1B C3B C12B 0.6(8) . . . . ?
C2B C3B C4B C5B -2.3(11) . . . . ?
C12B C3B C4B C5B -178.1(6) . . . . ?
Mo1B C3B C4B C5B -48.7(7) . . . . ?
C2B C3B C4B Mo1B 46.4(6) . . . . ?
C12B C3B C4B Mo1B -129.4(5) . . . . ?
C6B Mo1B C4B C3B -121.3(5) . . . . ?
C2B Mo1B C4B C3B -23.7(4) . . . . ?
C7B Mo1B C4B C3B -90.1(4) . . . . ?
C1B Mo1B C4B C3B -54.1(4) . . . . ?
C5B Mo1B C4B C3B -144.6(6) . . . . ?
Cl3 Mo1B C4B C3B -174.5(3) . . . . ?
Cl1 Mo1B C4B C3B 109.7(4) . . . . ?
Cl2 Mo1B C4B C3B 33.3(5) . . . . ?
Mo1A Mo1B C4B C3B 107.4(4) . . . . ?
C6B Mo1B C4B C5B 23.3(4) . . . . ?
C2B Mo1B C4B C5B 120.9(5) . . . . ?
C7B Mo1B C4B C5B 54.5(4) . . . . ?
C3B Mo1B C4B C5B 144.6(6) . . . . ?
C1B Mo1B C4B C5B 90.5(4) . . . . ?
Cl3 Mo1B C4B C5B -29.9(5) . . . . ?
Cl1 Mo1B C4B C5B -105.7(4) . . . . ?
Cl2 Mo1B C4B C5B 177.9(3) . . . . ?
Mo1A Mo1B C4B C5B -108.0(4) . . . . ?
C3B C4B C5B C6B 3.3(11) . . . . ?
Mo1B C4B C5B C6B -45.2(6) . . . . ?
C3B C4B C5B C16B -179.5(6) . . . . ?
Mo1B C4B C5B C16B 132.0(5) . . . . ?
C3B C4B C5B Mo1B 48.5(7) . . . . ?
C2B Mo1B C5B C6B 88.6(4) . . . . ?
C4B Mo1B C5B C6B 141.1(6) . . . . ?
C7B Mo1B C5B C6B 22.3(4) . . . . ?
C3B Mo1B C5B C6B 119.6(5) . . . . ?
C1B Mo1B C5B C6B 52.5(4) . . . . ?
Cl3 Mo1B C5B C6B -59.0(4) . . . . ?
Cl1 Mo1B C5B C6B -145.3(4) . . . . ?
Cl2 Mo1B C5B C6B 132.6(9) . . . . ?
Mo1A Mo1B C5B C6B -108.8(4) . . . . ?
C6B Mo1B C5B C4B -141.1(6) . . . . ?
C2B Mo1B C5B C4B -52.5(4) . . . . ?
C7B Mo1B C5B C4B -118.8(5) . . . . ?
C3B Mo1B C5B C4B -21.5(4) . . . . ?
C1B Mo1B C5B C4B -88.6(4) . . . . ?
Cl3 Mo1B C5B C4B 159.9(4) . . . . ?
Cl1 Mo1B C5B C4B 73.6(4) . . . . ?
Cl2 Mo1B C5B C4B -8.5(13) . . . . ?
Mo1A Mo1B C5B C4B 110.1(4) . . . . ?
C6B Mo1B C5B C16B 109.0(8) . . . . ?
C2B Mo1B C5B C16B -162.4(7) . . . . ?
C4B Mo1B C5B C16B -109.9(9) . . . . ?
C7B Mo1B C5B C16B 131.3(7) . . . . ?
C3B Mo1B C5B C16B -131.3(7) . . . . ?
C1B Mo1B C5B C16B 161.5(7) . . . . ?
Cl3 Mo1B C5B C16B 50.0(7) . . . . ?
Cl1 Mo1B C5B C16B -36.3(7) . . . . ?
Cl2 Mo1B C5B C16B -118.4(9) . . . . ?
Mo1A Mo1B C5B C16B 0.2(8) . . . . ?
C4B C5B C6B C7B -3.3(11) . . . . ?
C16B C5B C6B C7B 179.4(6) . . . . ?
Mo1B C5B C6B C7B -48.6(6) . . . . ?
C4B C5B C6B Mo1B 45.3(6) . . . . ?
C16B C5B C6B Mo1B -131.9(5) . . . . ?
C2B Mo1B C6B C5B -90.3(4) . . . . ?
C4B Mo1B C6B C5B -23.8(4) . . . . ?
C7B Mo1B C6B C5B -143.8(6) . . . . ?
C3B Mo1B C6B C5B -54.0(4) . . . . ?
C1B Mo1B C6B C5B -121.4(4) . . . . ?
Cl3 Mo1B C6B C5B 123.7(4) . . . . ?
Cl1 Mo1B C6B C5B 42.2(4) . . . . ?
Cl2 Mo1B C6B C5B -163.9(3) . . . . ?
Mo1A Mo1B C6B C5B 108.1(4) . . . . ?
C2B Mo1B C6B C7B 53.5(4) . . . . ?
C4B Mo1B C6B C7B 120.0(4) . . . . ?
C3B Mo1B C6B C7B 89.8(4) . . . . ?
C1B Mo1B C6B C7B 22.4(4) . . . . ?
C5B Mo1B C6B C7B 143.8(6) . . . . ?
Cl3 Mo1B C6B C7B -92.5(4) . . . . ?
Cl1 Mo1B C6B C7B -174.0(3) . . . . ?
Cl2 Mo1B C6B C7B -20.2(6) . . . . ?
Mo1A Mo1B C6B C7B -108.1(4) . . . . ?
C2B C1B C7B C6B 3.1(11) . . . . ?
C8B C1B C7B C6B -179.9(6) . . . . ?
Mo1B C1B C7B C6B 47.9(6) . . . . ?
C2B C1B C7B Mo1B -44.8(6) . . . . ?
C8B C1B C7B Mo1B 132.1(5) . . . . ?
C5B C6B C7B C1B 0.6(12) . . . . ?
Mo1B C6B C7B C1B -49.0(6) . . . . ?
C5B C6B C7B Mo1B 49.6(7) . . . . ?
C6B Mo1B C7B C1B 142.9(6) . . . . ?
C2B Mo1B C7B C1B 23.3(4) . . . . ?
C4B Mo1B C7B C1B 89.7(4) . . . . ?
C3B Mo1B C7B C1B 53.7(4) . . . . ?
C5B Mo1B C7B C1B 121.1(4) . . . . ?
Cl3 Mo1B C7B C1B -131.9(3) . . . . ?
Cl1 Mo1B C7B C1B 156.8(4) . . . . ?
Cl2 Mo1B C7B C1B -47.9(4) . . . . ?
Mo1A Mo1B C7B C1B -107.4(3) . . . . ?
C2B Mo1B C7B C6B -119.6(4) . . . . ?
C4B Mo1B C7B C6B -53.1(4) . . . . ?
C3B Mo1B C7B C6B -89.2(4) . . . . ?
C1B Mo1B C7B C6B -142.9(6) . . . . ?
C5B Mo1B C7B C6B -21.8(4) . . . . ?
Cl3 Mo1B C7B C6B 85.2(4) . . . . ?
Cl1 Mo1B C7B C6B 13.9(7) . . . . ?
Cl2 Mo1B C7B C6B 169.2(3) . . . . ?
Mo1A Mo1B C7B C6B 109.8(4) . . . . ?
C7B C1B C8B C11B -170.5(5) . . . . ?
C2B C1B C8B C11B 6.6(8) . . . . ?
Mo1B C1B C8B C11B -84.1(8) . . . . ?
C7B C1B C8B C9B 71.4(7) . . . . ?
C2B C1B C8B C9B -111.5(7) . . . . ?
Mo1B C1B C8B C9B 157.8(6) . . . . ?
C7B C1B C8B C10B -48.1(8) . . . . ?
C2B C1B C8B C10B 129.1(6) . . . . ?
Mo1B C1B C8B C10B 38.4(9) . . . . ?
C2B C3B C12B C15B 66.6(8) . . . . ?
C4B C3B C12B C15B -117.3(8) . . . . ?
Mo1B C3B C12B C15B 153.6(7) . . . . ?
C2B C3B C12B C14B -173.6(6) . . . . ?
C4B C3B C12B C14B 2.6(9) . . . . ?
Mo1B C3B C12B C14B -86.6(8) . . . . ?
C2B C3B C12B C13B -54.5(9) . . . . ?
C4B C3B C12B C13B 121.7(8) . . . . ?
Mo1B C3B C12B C13B 32.5(10) . . . . ?
C6B C5B C16B C17B 163.6(6) . . . . ?
C4B C5B C16B C17B -13.8(8) . . . . ?
Mo1B C5B C16B C17B 75.3(8) . . . . ?
C6B C5B C16B C19B 39.0(8) . . . . ?
C4B C5B C16B C19B -138.5(6) . . . . ?
Mo1B C5B C16B C19B -49.4(9) . . . . ?
C6B C5B C16B C18B -78.3(7) . . . . ?
C4B C5B C16B C18B 104.3(6) . . . . ?
Mo1B C5B C16B C18B -166.6(6) . . . . ?
C23 O20 C21 C22 158.3(11) . . . . ?
C21 O20 C23 C24 -179.5(11) . . . . ?
